data_7238977
loop_
_publ_author_name
'Sun, Huibin'
'Yang, Lijuan'
'Yang, Huiran'
'Liu, Shujuan'
'Xu, Wenjuan'
'Liu, Xiangmei'
'Tu, Zhenzhen'
'Su, Haiquan'
'Zhao, Qiang'
'Huang, Wei'

_publ_section_title
;
 Heteronuclear phosphorescent iridium(iii) complexes with tunable
 photophysical and excited-state properties by chelating BF2 moiety for
 application in bioimaging
;
_journal_issue 23
_journal_name_full 'RSC Advances'
_journal_page_first 8766
_journal_paper_doi 10.1039/c3ra40639c
_journal_volume 3
_journal_year 2013
_chemical_formula_sum 'C29 H21 B Cl2 F2 Ir N3 O3'
_chemical_formula_weight 771.40
_space_group_IT_number 33
_space_group_name_Hall 'P 2c -2n'
_space_group_name_H-M_alt 'P n a 21'
_atom_sites_solution_hydrogens geom
_atom_sites_solution_primary direct
_atom_sites_solution_secondary difmap
_audit_creation_method SHELXL-97
_cell_angle_alpha 90.00
_cell_angle_beta 90.00
_cell_angle_gamma 90.00
_cell_formula_units_Z 4
_cell_length_a 12.522(3)
_cell_length_b 22.397(5)
_cell_length_c 9.999(2)
_cell_measurement_temperature 296(2)
_cell_volume 2804.3(11)
_computing_structure_refinement 'SHELXL-97 (Sheldrick, 1997)'
_computing_structure_solution 'SHELXS-97 (Sheldrick, 1990)'
_diffrn_ambient_temperature 296(2)
_diffrn_measured_fraction_theta_full 0.996
_diffrn_measured_fraction_theta_max 0.996
_diffrn_radiation_monochromator graphite
_diffrn_radiation_source 'fine-focus sealed tube'
_diffrn_radiation_type MoK\a
_diffrn_radiation_wavelength 0.71073
_diffrn_reflns_av_R_equivalents 0.0339
_diffrn_reflns_av_sigmaI/netI 0.0387
_diffrn_reflns_limit_h_max 16
_diffrn_reflns_limit_h_min -14
_diffrn_reflns_limit_k_max 29
_diffrn_reflns_limit_k_min -28
_diffrn_reflns_limit_l_max 12
_diffrn_reflns_limit_l_min -12
_diffrn_reflns_number 26210
_diffrn_reflns_theta_full 27.48
_diffrn_reflns_theta_max 27.48
_diffrn_reflns_theta_min 3.18
_exptl_absorpt_coefficient_mu 5.002
_exptl_absorpt_correction_T_max 0.4500
_exptl_absorpt_correction_T_min 0.4004
_exptl_crystal_density_diffrn 1.827
_exptl_crystal_density_method 'not measured'
_exptl_crystal_F_000 1496
_exptl_crystal_size_max 0.22
_exptl_crystal_size_mid 0.21
_exptl_crystal_size_min 0.19
_refine_diff_density_max 0.851
_refine_diff_density_min -0.527
_refine_diff_density_rms 0.099
_refine_ls_abs_structure_details 'Flack H D (1983), Acta Cryst. A39, 876-881'
_refine_ls_abs_structure_Flack -0.011(9)
_refine_ls_extinction_method none
_refine_ls_goodness_of_fit_ref 1.047
_refine_ls_hydrogen_treatment mixed
_refine_ls_matrix_type full
_refine_ls_number_parameters 371
_refine_ls_number_reflns 6371
_refine_ls_number_restraints 13
_refine_ls_restrained_S_all 1.109
_refine_ls_R_factor_all 0.0322
_refine_ls_R_factor_gt 0.0266
_refine_ls_shift/su_max 0.047
_refine_ls_shift/su_mean 0.002
_refine_ls_structure_factor_coef Fsqd
_refine_ls_weighting_details 'calc w=1/[\s^2^(Fo^2^)+(0.0328P)^2^+1.4289P] where P=(Fo^2^+2Fc^2^)/3'
_refine_ls_weighting_scheme calc
_refine_ls_wR_factor_gt 0.0621
_refine_ls_wR_factor_ref 0.0681
_reflns_number_gt 5640
_reflns_number_total 6371
_reflns_threshold_expression >2sigma(I)
_cod_data_source_file c3ra40639c.txt
_cod_data_source_block a
_cod_original_cell_volume 2804.3(10)
_cod_database_code 7238977

loop_
_symmetry_equiv_pos_as_xyz
'x, y, z'
'-x, -y, z+1/2'
'x+1/2, -y+1/2, z'
'-x+1/2, y+1/2, z+1/2'

loop_
_atom_site_label
_atom_site_type_symbol
_atom_site_fract_x
_atom_site_fract_y
_atom_site_fract_z
_atom_site_U_iso_or_equiv
_atom_site_adp_type
_atom_site_occupancy
_atom_site_symmetry_multiplicity
_atom_site_calc_flag
_atom_site_refinement_flags
B1 B 0.4302(7) 0.5256(4) 0.6086(10) 0.068(2) Uani 1 1 d .
C1 C -0.0078(5) 0.4408(3) 0.6159(6) 0.0461(13) Uani 1 1 d .
H1 H 0.0492 0.4355 0.6743 0.055 Uiso 1 1 calc R
C2 C -0.1002(5) 0.4662(3) 0.6639(7) 0.0525(15) Uani 1 1 d .
H2 H -0.1050 0.4785 0.7525 0.063 Uiso 1 1 calc R
C3 C -0.1848(5) 0.4730(3) 0.5790(8) 0.0605(19) Uani 1 1 d .
H3 H -0.2486 0.4891 0.6103 0.073 Uiso 1 1 calc R
C4 C -0.1757(5) 0.4561(3) 0.4470(7) 0.057(2) Uani 1 1 d .
H4 H -0.2324 0.4607 0.3879 0.069 Uiso 1 1 calc R
C5 C -0.0793(4) 0.43190(18) 0.4048(11) 0.0418(11) Uani 1 1 d .
C6 C -0.0562(5) 0.4139(2) 0.2644(6) 0.0416(12) Uani 1 1 d .
C7 C -0.1268(5) 0.4230(3) 0.1579(7) 0.0501(15) Uani 1 1 d .
H7 H -0.1938 0.4395 0.1732 0.060 Uiso 1 1 calc R
C8 C -0.0963(6) 0.4071(3) 0.0295(7) 0.0617(18) Uani 1 1 d .
H8 H -0.1428 0.4133 -0.0417 0.074 Uiso 1 1 calc R
C9 C 0.0019(6) 0.3824(3) 0.0073(7) 0.0570(17) Uani 1 1 d .
H9 H 0.0220 0.3725 -0.0794 0.068 Uiso 1 1 calc R
C10 C 0.0728(5) 0.3717(2) 0.1137(6) 0.0463(14) Uani 1 1 d .
H10 H 0.1385 0.3540 0.0961 0.056 Uiso 1 1 calc R
C11 C 0.0468(4) 0.3869(2) 0.2446(6) 0.0359(11) Uani 1 1 d .
C12 C 0.0730(4) 0.2981(2) 0.4437(5) 0.0362(13) Uani 1 1 d .
C13 C -0.0192(5) 0.2829(3) 0.5182(7) 0.0511(15) Uani 1 1 d .
H13 H -0.0626 0.3128 0.5529 0.061 Uiso 1 1 calc R
C14 C -0.0448(6) 0.2232(4) 0.5394(9) 0.078(2) Uani 1 1 d .
H14 H -0.1065 0.2137 0.5865 0.093 Uiso 1 1 calc R
C15 C 0.0181(7) 0.1784(3) 0.4929(9) 0.074(2) Uani 1 1 d .
H15 H 0.0010 0.1389 0.5117 0.088 Uiso 1 1 calc R
C16 C 0.1059(5) 0.1915(2) 0.4189(14) 0.0625(17) Uani 1 1 d .
H16 H 0.1480 0.1606 0.3861 0.075 Uiso 1 1 calc R
C17 C 0.1345(4) 0.2513(2) 0.3909(8) 0.0411(16) Uani 1 1 d .
C18 C 0.2271(4) 0.2683(2) 0.3167(6) 0.0413(12) Uani 1 1 d .
C19 C 0.2951(6) 0.2311(3) 0.2449(8) 0.0613(18) Uani 1 1 d .
H19 H 0.2830 0.1902 0.2440 0.074 Uiso 1 1 calc R
C20 C 0.3809(5) 0.2546(4) 0.1744(9) 0.071(2) Uani 1 1 d .
H20 H 0.4261 0.2295 0.1265 0.085 Uiso 1 1 calc R
C21 C 0.3982(5) 0.3138(4) 0.1757(7) 0.0619(18) Uani 1 1 d .
H21 H 0.4556 0.3298 0.1290 0.074 Uiso 1 1 calc R
C22 C 0.3300(4) 0.3511(3) 0.2471(6) 0.0450(13) Uani 1 1 d .
H22 H 0.3424 0.3920 0.2473 0.054 Uiso 1 1 calc R
C23 C 0.2189(4) 0.3454(3) 0.6974(6) 0.0423(13) Uani 1 1 d .
H23 H 0.1751 0.3119 0.6921 0.051 Uiso 1 1 calc R
C24 C 0.2767(5) 0.3551(3) 0.8138(6) 0.0510(15) Uani 1 1 d .
H24 H 0.2702 0.3286 0.8850 0.061 Uiso 1 1 calc R
C25 C 0.3430(5) 0.4032(4) 0.8243(7) 0.0594(17) Uani 1 1 d .
H25 H 0.3818 0.4100 0.9022 0.071 Uiso 1 1 calc R
C26 C 0.3514(5) 0.4419(3) 0.7165(6) 0.0492(15) Uani 1 1 d .
C27 C 0.2886(4) 0.4304(2) 0.6032(5) 0.0345(11) Uani 1 1 d .
C28 C 0.2915(4) 0.4708(2) 0.4887(6) 0.0384(12) Uani 1 1 d .
C29 C 0.6490(9) 0.3346(7) 0.8437(17) 0.152(6) Uani 1 1 d .
H29A H 0.6635 0.3625 0.9158 0.182 Uiso 1 1 calc R
H29B H 0.6031 0.3547 0.7799 0.182 Uiso 1 1 calc R
Cl1 Cl 0.7674(3) 0.31757(15) 0.7661(4) 0.1495(16) Uani 1 1 d .
Cl2 Cl 0.5830(3) 0.27606(14) 0.9064(6) 0.1564(15) Uani 1 1 d .
F1 F 0.4144(7) 0.5844(3) 0.6454(8) 0.150(3) Uani 1 1 d U
F2 F 0.5298(5) 0.5225(4) 0.5650(7) 0.141(2) Uani 1 1 d U
Ir1 Ir 0.133324(10) 0.379011(6) 0.41115(6) 0.03039(6) Uani 1 1 d .
N1 N 0.0033(3) 0.42343(19) 0.4884(5) 0.0362(9) Uani 1 1 d .
N2 N 0.2459(3) 0.3290(2) 0.3162(5) 0.0374(10) Uani 1 1 d .
N3 N 0.2237(3) 0.38202(17) 0.5938(5) 0.0345(9) Uani 1 1 d .
O1 O 0.2305(3) 0.46269(15) 0.3923(5) 0.0377(9) Uani 1 1 d .
O2 O 0.3555(3) 0.5152(2) 0.4924(5) 0.0552(11) Uani 1 1 d .
O3 O 0.4121(5) 0.4905(3) 0.7204(5) 0.0850(19) Uani 1 1 d .

loop_
_atom_site_aniso_label
_atom_site_aniso_U_11
_atom_site_aniso_U_22
_atom_site_aniso_U_33
_atom_site_aniso_U_23
_atom_site_aniso_U_13
_atom_site_aniso_U_12
B1 0.058(5) 0.072(5) 0.072(6) 0.004(4) -0.005(4) -0.036(4)
C1 0.046(3) 0.049(3) 0.043(4) -0.002(3) 0.005(3) 0.001(3)
C2 0.057(4) 0.047(4) 0.053(4) -0.007(3) 0.018(3) 0.009(3)
C3 0.057(4) 0.051(4) 0.074(5) 0.001(3) 0.027(4) 0.020(3)
C4 0.044(3) 0.056(3) 0.072(7) 0.007(3) -0.001(3) 0.015(3)
C5 0.042(2) 0.033(2) 0.051(3) 0.004(4) 0.009(5) 0.0026(17)
C6 0.045(3) 0.036(3) 0.044(3) 0.004(2) -0.005(3) 0.001(2)
C7 0.047(3) 0.046(3) 0.058(4) 0.012(3) -0.012(3) 0.003(3)
C8 0.080(5) 0.059(4) 0.046(4) 0.008(3) -0.028(4) -0.007(4)
C9 0.073(5) 0.063(4) 0.035(3) -0.006(3) 0.000(3) -0.005(3)
C10 0.056(4) 0.046(3) 0.037(3) 0.001(2) -0.004(3) 0.002(3)
C11 0.032(3) 0.039(3) 0.037(3) 0.002(2) -0.003(2) -0.006(2)
C12 0.033(2) 0.041(2) 0.035(4) 0.0033(19) -0.0058(18) -0.005(2)
C13 0.046(3) 0.054(3) 0.053(4) 0.000(3) 0.007(3) -0.016(3)
C14 0.071(5) 0.088(6) 0.074(6) 0.021(4) 0.004(4) -0.041(4)
C15 0.099(6) 0.043(4) 0.079(6) 0.005(4) -0.001(5) -0.021(4)
C16 0.080(4) 0.037(2) 0.071(5) 0.007(6) -0.010(6) -0.010(2)
C17 0.059(3) 0.037(2) 0.027(5) -0.002(2) -0.005(2) -0.002(2)
C18 0.046(3) 0.037(3) 0.041(3) -0.001(2) -0.005(2) 0.007(2)
C19 0.078(5) 0.043(3) 0.063(5) -0.009(3) 0.007(4) 0.015(3)
C20 0.064(5) 0.079(6) 0.069(5) -0.011(4) 0.013(3) 0.034(4)
C21 0.043(3) 0.084(5) 0.059(5) -0.010(4) 0.019(3) 0.003(3)
C22 0.035(3) 0.054(3) 0.046(4) -0.007(3) 0.007(2) 0.000(3)
C23 0.042(3) 0.044(3) 0.041(3) 0.005(2) 0.002(2) 0.004(2)
C24 0.062(4) 0.059(4) 0.032(3) 0.009(3) -0.003(3) 0.001(3)
C25 0.057(4) 0.078(5) 0.043(4) 0.003(3) -0.009(3) -0.009(4)
C26 0.052(3) 0.061(4) 0.035(3) -0.006(3) -0.005(3) -0.015(3)
C27 0.031(2) 0.041(3) 0.032(3) -0.002(2) 0.001(2) 0.002(2)
C28 0.034(3) 0.036(3) 0.045(3) 0.001(2) -0.003(2) -0.001(2)
C29 0.153(11) 0.109(9) 0.194(19) -0.047(10) 0.009(10) 0.004(8)
Cl1 0.148(3) 0.135(3) 0.166(4) -0.065(2) 0.070(3) -0.062(2)
Cl2 0.176(3) 0.126(2) 0.167(3) -0.036(3) 0.103(3) -0.022(2)
F1 0.181(4) 0.123(4) 0.145(5) -0.018(4) -0.058(4) -0.039(4)
F2 0.091(3) 0.224(5) 0.108(4) 0.042(4) -0.003(3) -0.024(4)
Ir1 0.03058(9) 0.03139(9) 0.02919(9) 0.0000(2) 0.0009(2) -0.00007(6)
N1 0.033(2) 0.037(2) 0.039(3) -0.0037(19) 0.0002(19) 0.0019(18)
N2 0.031(2) 0.039(2) 0.042(3) -0.0039(19) 0.0005(18) 0.0065(18)
N3 0.037(2) 0.032(2) 0.035(2) -0.0018(18) 0.0039(18) 0.0041(17)
O1 0.0439(17) 0.0393(16) 0.030(3) 0.0024(18) -0.0080(19) -0.0021(13)
O2 0.059(3) 0.052(3) 0.054(3) 0.005(2) -0.006(2) -0.022(2)
O3 0.103(4) 0.100(4) 0.051(3) 0.007(3) -0.026(3) -0.062(4)

loop_
_atom_type_symbol
_atom_type_description
_atom_type_scat_dispersion_real
_atom_type_scat_dispersion_imag
_atom_type_scat_source
C C 0.0033 0.0016 'International Tables Vol C Tables 4.2.6.8 and 6.1.1.4'
H H 0.0000 0.0000 'International Tables Vol C Tables 4.2.6.8 and 6.1.1.4'
N N 0.0061 0.0033 'International Tables Vol C Tables 4.2.6.8 and 6.1.1.4'
O O 0.0106 0.0060 'International Tables Vol C Tables 4.2.6.8 and 6.1.1.4'
Ir Ir -1.4442 7.9887 'International Tables Vol C Tables 4.2.6.8 and 6.1.1.4'
B B 0.0013 0.0007 'International Tables Vol C Tables 4.2.6.8 and 6.1.1.4'
F F 0.0171 0.0103 'International Tables Vol C Tables 4.2.6.8 and 6.1.1.4'
Cl Cl 0.1484 0.1585 'International Tables Vol C Tables 4.2.6.8 and 6.1.1.4'

loop_
_geom_angle_atom_site_label_1
_geom_angle_atom_site_label_2
_geom_angle_atom_site_label_3
_geom_angle
F2 B1 F1 105.8(7)
F2 B1 O3 113.0(8)
F1 B1 O3 107.6(8)
F2 B1 O2 108.8(8)
F1 B1 O2 105.2(7)
O3 B1 O2 115.6(6)
N1 C1 C2 122.7(6)
N1 C1 H1 118.7
C2 C1 H1 118.7
C3 C2 C1 118.8(6)
C3 C2 H2 120.6
C1 C2 H2 120.6
C2 C3 C4 120.0(6)
C2 C3 H3 120.0
C4 C3 H3 120.0
C3 C4 C5 118.1(7)
C3 C4 H4 121.0
C5 C4 H4 121.0
N1 C5 C4 122.4(8)
N1 C5 C6 113.5(5)
C4 C5 C6 124.1(7)
C7 C6 C11 121.5(6)
C7 C6 C5 123.8(5)
C11 C6 C5 114.7(5)
C8 C7 C6 119.6(6)
C8 C7 H7 120.2
C6 C7 H7 120.2
C9 C8 C7 120.2(6)
C9 C8 H8 119.9
C7 C8 H8 119.9
C8 C9 C10 120.9(7)
C8 C9 H9 119.5
C10 C9 H9 119.5
C11 C10 C9 121.5(6)
C11 C10 H10 119.3
C9 C10 H10 119.3
C10 C11 C6 116.2(5)
C10 C11 Ir1 129.6(4)
C6 C11 Ir1 114.1(4)
C17 C12 C13 117.8(5)
C17 C12 Ir1 114.2(4)
C13 C12 Ir1 127.9(4)
C14 C13 C12 119.9(6)
C14 C13 H13 120.1
C12 C13 H13 120.1
C15 C14 C13 121.6(7)
C15 C14 H14 119.2
C13 C14 H14 119.2
C14 C15 C16 119.8(6)
C14 C15 H15 120.1
C16 C15 H15 120.1
C15 C16 C17 121.1(7)
C15 C16 H16 119.4
C17 C16 H16 119.4
C12 C17 C16 119.6(6)
C12 C17 C18 116.3(4)
C16 C17 C18 124.0(6)
N2 C18 C19 118.9(5)
N2 C18 C17 113.7(5)
C19 C18 C17 127.3(5)
C20 C19 C18 120.6(6)
C20 C19 H19 119.7
C18 C19 H19 119.7
C21 C20 C19 119.6(6)
C21 C20 H20 120.2
C19 C20 H20 120.2
C20 C21 C22 119.9(6)
C20 C21 H21 120.0
C22 C21 H21 120.0
N2 C22 C21 121.3(6)
N2 C22 H22 119.4
C21 C22 H22 119.4
N3 C23 C24 122.4(5)
N3 C23 H23 118.8
C24 C23 H23 118.8
C25 C24 C23 120.4(6)
C25 C24 H24 119.8
C23 C24 H24 119.8
C24 C25 C26 118.6(6)
C24 C25 H25 120.7
C26 C25 H25 120.7
O3 C26 C25 122.2(6)
O3 C26 C27 119.6(6)
C25 C26 C27 118.1(6)
N3 C27 C26 122.6(5)
N3 C27 C28 117.1(5)
C26 C27 C28 120.4(5)
O1 C28 O2 121.4(5)
O1 C28 C27 120.2(5)
O2 C28 C27 118.4(5)
Cl2 C29 Cl1 115.0(8)
Cl2 C29 H29A 108.5
Cl1 C29 H29A 108.5
Cl2 C29 H29B 108.5
Cl1 C29 H29B 108.5
H29A C29 H29B 107.5
C12 Ir1 C11 90.6(2)
C12 Ir1 N2 80.67(19)
C11 Ir1 N2 92.0(2)
C12 Ir1 N1 94.50(18)
C11 Ir1 N1 80.9(2)
N2 Ir1 N1 171.40(17)
C12 Ir1 N3 95.14(17)
C11 Ir1 N3 173.03(17)
N2 Ir1 N3 92.79(17)
N1 Ir1 N3 94.73(17)
C12 Ir1 O1 168.75(17)
C11 Ir1 O1 98.66(18)
N2 Ir1 O1 92.59(15)
N1 Ir1 O1 93.26(15)
N3 Ir1 O1 76.09(16)
C1 N1 C5 118.1(6)
C1 N1 Ir1 125.5(4)
C5 N1 Ir1 116.3(4)
C22 N2 C18 119.7(5)
C22 N2 Ir1 125.1(4)
C18 N2 Ir1 115.0(3)
C23 N3 C27 117.9(5)
C23 N3 Ir1 128.4(4)
C27 N3 Ir1 113.5(3)
C28 O1 Ir1 112.9(3)
C28 O2 B1 122.0(5)
C26 O3 B1 122.4(6)

loop_
_geom_bond_atom_site_label_1
_geom_bond_atom_site_label_2
_geom_bond_distance
B1 F2 1.323(11)
B1 F1 1.383(12)
B1 O3 1.385(10)
B1 O2 1.510(10)
C1 N1 1.340(8)
C1 C2 1.375(8)
C1 H1 0.9300
C2 C3 1.366(10)
C2 H2 0.9300
C3 C4 1.378(10)
C3 H3 0.9300
C4 C5 1.388(8)
C4 H4 0.9300
C5 N1 1.344(9)
C5 C6 1.489(11)
C6 C7 1.398(8)
C6 C11 1.439(8)
C7 C8 1.386(10)
C7 H7 0.9300
C8 C9 1.366(10)
C8 H8 0.9300
C9 C10 1.407(9)
C9 H9 0.9300
C10 C11 1.391(8)
C10 H10 0.9300
C11 Ir1 1.994(5)
C12 C17 1.403(7)
C12 C13 1.414(7)
C12 Ir1 1.991(5)
C13 C14 1.392(9)
C13 H13 0.9300
C14 C15 1.356(11)
C14 H14 0.9300
C15 C16 1.358(11)
C15 H15 0.9300
C16 C17 1.414(7)
C16 H16 0.9300
C17 C18 1.429(8)
C18 N2 1.380(7)
C18 C19 1.390(8)
C19 C20 1.388(10)
C19 H19 0.9300
C20 C21 1.344(11)
C20 H20 0.9300
C21 C22 1.392(9)
C21 H21 0.9300
C22 N2 1.353(7)
C22 H22 0.9300
C23 N3 1.324(7)
C23 C24 1.387(8)
C23 H23 0.9300
C24 C25 1.365(10)
C24 H24 0.9300
C25 C26 1.386(9)
C25 H25 0.9300
C26 O3 1.329(8)
C26 C27 1.403(8)
C27 N3 1.357(6)
C27 C28 1.459(8)
C28 O1 1.244(7)
C28 O2 1.278(7)
C29 Cl2 1.673(15)
C29 Cl1 1.716(12)
C29 H29A 0.9700
C29 H29B 0.9700
Ir1 N2 2.036(4)
Ir1 N1 2.059(4)
Ir1 N3 2.150(5)
Ir1 O1 2.242(3)
